data_2104565
loop_
_publ_author_name
'Marsh, Richard E.'

_publ_section_title
;
 Space groups <i>P</i>1 and <i>Cc</i>: how are they doing?
;
_journal_coeditor_code BK5088
_journal_issue 6
_journal_name_full 'Acta Crystallographica Section B'
_journal_page_first 782
_journal_page_last 783
_journal_paper_doi 10.1107/S0108768109046448
_journal_volume 65
_journal_year 2009
_chemical_formula_moiety '2(C12 H16 N8 Zn), C6 H8 Mo8 N4 O26, 6(H2 O)'
_chemical_formula_sum 'C30 H52 Mo8 N20 O32 Zn2'
_chemical_formula_weight 2103.18
_chemical_name_systematic
;
bis(tetrakis(Imidazole)-zinc)bis(mu-4-oxo)-tetrakis(mu-3-oxo)-
hexakis(mu-2-oxo)-tetradecaoxo-bis(imidazole)-octa-molybdenum hexahydrate
;
_space_group_IT_number 2
_symmetry_cell_setting triclinic
_symmetry_Int_Tables_number 2
_symmetry_space_group_name_Hall '-P 1'
_symmetry_space_group_name_H-M 'P -1'
_cell_angle_alpha 68.923(4)
_cell_angle_beta 83.075(4)
_cell_angle_gamma 86.064(4)
_cell_formula_units_Z 1
_cell_length_a 10.620(3)
_cell_length_b 10.801(3)
_cell_length_c 14.555(5)
_cell_measurement_temperature 295(2)
_cell_volume 1545.9(8)
_diffrn_radiation_monochromator graphite
_diffrn_radiation_source 'fine-focus sealed tube'
_diffrn_radiation_type MoK\a
_diffrn_radiation_wavelength 0.71073
_exptl_crystal_density_diffrn 2.259
_exptl_crystal_F_000 1024
_exptl_crystal_size_max 0.19
_exptl_crystal_size_mid 0.07
_exptl_crystal_size_min 0.05
_cod_data_source_file bk5088.cif
_cod_data_source_block DIHXUO
_cod_depositor_comments
;
 Marking attached hydrogen atoms.

 Antanas Vaitkus,
 2017-11-30
;
_cod_original_cell_volume 1545.8(8)
_cod_original_sg_symbol_H-M P-1
_cod_database_code 2104565

loop_
_symmetry_equiv_pos_as_xyz
'x, y, z'
'-x, -y, -z'

loop_
_atom_site_label
_atom_site_type_symbol
_atom_site_fract_x
_atom_site_fract_y
_atom_site_fract_z
_atom_site_occupancy
_atom_site_attached_hydrogens
Zn1 Zn 0.8598 -0.0871 0.8776 1 0
N1 N 0.9788 0.0618 0.8106 1 0
C1 C 0.9545 0.1780 0.7426 1 0
H1 H 0.8756 0.2058 0.7202 1 0
N2 N 1.0580 0.2480 0.7102 1 0
H2 H 1.0632 0.3292 0.6636 1 0
C2 C 1.1526 0.1792 0.7584 1 0
H3 H 1.2326 0.2047 0.7508 1 0
C3 C 1.1045 0.0620 0.8215 1 0
H4 H 1.1496 -0.0064 0.8653 1 0
N3 N 0.7375 -0.0350 0.9738 1 0
C4 C 0.6585 -0.1140 1.0526 1 0
H5 H 0.6558 -0.2059 1.0733 1 0
N4 N 0.6232 0.0885 1.0431 1 0
H6 H 0.5946 0.1574 1.0552 1 0
C5 C 0.5866 -0.0390 1.0951 1 0
H7 H 0.5250 -0.0670 1.1486 1 0
C6 C 0.7120 0.0865 0.9708 1 0
H8 H 0.7514 0.1610 0.9248 1 0
N5 N 0.7720 -0.1298 0.7802 1 0
C7 C 0.7310 -0.0425 0.6940 1 0
H9 H 0.7414 0.0484 0.6698 1 0
N6 N 0.6755 -0.2365 0.7080 1 0
H10 H 0.6430 -0.3032 0.6965 1 0
C8 C 0.6727 -0.1098 0.6502 1 0
H11 H 0.6382 -0.0748 0.5929 1 0
C9 C 0.7340 -0.2470 0.7856 1 0
H12 H 0.7476 -0.3261 0.8372 1 0
N7 N 0.9680 -0.2400 0.9492 1 0
C10 C 0.9760 -0.2965 1.0448 1 0
H13 H 0.9206 -0.2751 1.0917 1 0
N8 N 1.0675 -0.3840 1.0678 1 0
H14 H 1.0858 -0.4328 1.1286 1 0
C11 C 1.1294 -0.3882 0.9843 1 0
H15 H 1.1977 -0.4372 0.9779 1 0
C12 C 1.0660 -0.2995 0.9100 1 0
H16 H 1.0877 -0.2814 0.8426 1 0
N9 N 0.2940 0.7545 0.6874 1 0
C13 C 0.2090 0.8210 0.6295 1 0
H17 H 0.1514 0.7808 0.6076 1 0
N10 N 0.2135 0.9500 0.6058 1 0
H18 H 0.1626 1.0118 0.5680 1 0
C14 C 0.3098 0.9685 0.6510 1 0
H19 H 0.3374 1.0459 0.6476 1 0
C15 C .3595 0.8495 0.7036 1 0
H20 H 0.4261 0.8332 0.7422 1 0
Mo1 Mo 0.3910 0.6150 0.2755 1 0
Mo2 Mo 0.2324 0.5694 0.4900 1 0
Mo3 Mo 0.5126 0.6499 0.5178 1 0
Mo4 Mo 0.3416 0.5382 0.7418 1 0
O1 O 0.4344 0.5904 0.4278 1 0
O2 O 0.5746 0.6257 0.2446 1 0
O3 O 0.2396 0.5447 0.3650 1 0
O4 O 0.4692 0.4026 0.3443 1 0
O5 O 0.3580 0.7804 0.2439 1 0
O6 O 0.3512 0.5782 0.1778 1 0
O7 O 0.1784 0.7312 0.4504 1 0
O8 O 0.3300 0.5760 0.5914 1 0
O9 O 0.1036 0.4852 0.5600 1 0
O10 O 0.3292 0.3550 0.5294 1 0
O11 O 0.4740 0.8126 0.4836 1 0
O12 O 0.1876 0.4954 0.7726 1 0
O13 O 0.3872 0.5644 0.8423 1 0
O14 O 0.0758 0.4550 0.2700 1 0
H21 H 0.1232 0.4809 0.2975 1 0
H22 H 0.0034 0.4700 0.2583 1 0
O15 O 0.4876 0.6614 0.9709 1 0
H23 H 0.4588 0.6336 0.9340 1 0
H24 H 0.4515 0.6394 1.0256 1 0
O16 O 0.9232 0.8150 0.5060 1 1
H25 H 0.9933 0.7920 0.4907 1 0

loop_
_geom_angle_atom_site_label_1
_geom_angle_atom_site_label_2
_geom_angle_atom_site_label_3
_geom_angle
_geom_angle_site_symmetry_1
_geom_angle_site_symmetry_2
_geom_angle_site_symmetry_3
_geom_angle_publ_flag
O1 Mo1 O2 83.81 . . . yes
O1 Mo1 O3 73.14 . . . yes
O1 Mo1 O4 73.23 . . . yes
O1 Mo1 O5 93.68 . . . yes
O1 Mo1 O6 160.87 . . . yes
O2 Mo1 O3 151.79 . . . yes
O2 Mo1 O4 74.32 . . . yes
O2 Mo1 O5 97.47 . . . yes
O2 Mo1 O6 100.24 . . . yes
O3 Mo1 O4 83.46 . . . yes
O3 Mo1 O5 99.97 . . . yes
O3 Mo1 O6 96.76 . . . yes
O4 Mo1 O5 165.02 . . . yes
O4 Mo1 O6 89.75 . . . yes
O5 Mo1 O6 104.21 . . . yes
O1 Mo2 O3 74.06 . . . yes
O1 Mo2 O7 101.63 . . . yes
O1 Mo2 O8 72.35 . . . yes
O1 Mo2 O9 154.96 . . . yes
O1 Mo2 O10 71.44 . . . yes
O3 Mo2 O7 97.14 . . . yes
O3 Mo2 O8 145.26 . . . yes
O3 Mo2 O9 105.73 . . . yes
O3 Mo2 O10 79.09 . . . yes
O7 Mo2 O8 98.02 . . . yes
O7 Mo2 O9 103.21 . . . yes
O7 Mo2 O10 172.75 . . . yes
O8 Mo2 O9 100.94 . . . yes
O8 Mo2 O10 82.10 . . . yes
O9 Mo2 O10 83.84 . . . yes
O1 Mo3 O8 73.61 . . . yes
O1 Mo3 O11 104.52 . . . yes
O1 Mo3 O1 76.02 . . 2_666 yes
O1 Mo3 O4 139.83 . . 2_666 yes
O1 Mo3 O10 99.29 . . 2_666 yes
O8 Mo3 O11 97.44 . . . yes
O1 Mo3 O8 81.32 2_666 . . yes
O4 Mo3 O8 75.16 2_666 . . yes
O8 Mo3 O10 158.14 . . 2_666 yes
O1 Mo3 O11 178.48 2_666 . . yes
O4 Mo3 O11 104.00 2_666 . . yes
O10 Mo3 O11 104.38 2_666 . . yes
O1 Mo3 O4 74.86 2_666 . 2_666 yes
O1 Mo3 O10 76.87 2_666 . 2_666 yes
O4 Mo3 O10 100.35 2_666 . 2_666 yes
O8 Mo4 O12 92.52 . . . yes
O8 Mo4 O13 156.39 . . . yes
O8 Mo4 N9 78.80 . . . yes
O2 Mo4 O8 90.60 2_666 . . yes
O4 Mo4 O8 69.94 2_666 . . yes
O12 Mo4 O13 105.46 . . . yes
O12 Mo4 N9 93.31 . . . yes
O2 Mo4 O12 102.46 2_666 . . yes
O4 Mo4 O12 162.37 2_666 . . yes
O13 Mo4 N9 84.90 . . . yes
O2 Mo4 O13 100.08 2_666 . . yes
O4 Mo4 O13 91.92 2_666 . . yes
O2 Mo4 N9 161.41 2_666 . . yes
O4 Mo4 N9 85.16 2_666 . . yes
O2 Mo4 O4 76.82 2_666 . 2_666 yes
N1 Zn1 N5 111.38 . . . yes
N1 Zn1 N7 105.10 . . . yes
N3 Zn1 N5 111.96 . . . yes
N3 Zn1 N7 110.11 . . . yes
N5 Zn1 N7 110.27 . . . yes
N1 Zn1 N3 107.77 . . . yes
Mo2 O1 Mo3 96.09 . . 2_666 yes
Mo1 O1 Mo3 151.26 . . . yes
Mo3 O1 Mo3 103.98 . . 2_666 yes
Mo1 O1 Mo2 93.70 . . . yes
Mo1 O1 Mo3 96.87 . . 2_666 yes
Mo2 O1 Mo3 103.37 . . . yes
Mo1 O2 Mo4 114.22 . . 2_666 yes
Mo1 O3 Mo2 114.02 . . . yes
Mo3 O4 Mo4 108.91 2_666 . 2_666 yes
Mo1 O4 Mo3 113.92 . . 2_666 yes
Mo1 O4 Mo4 90.54 . . 2_666 yes
Mo3 O8 Mo4 105.39 . . . yes
Mo2 O8 Mo3 106.22 . . . yes
Mo2 O8 Mo4 148.34 . . . yes
Mo2 O10 Mo3 115.52 . . 2_666 yes
Mo4 N9 C13 129.83 . . . yes
Mo4 N9 C15 125.00 . . . yes
C13 N9 C15 104.99 . . . yes
C13 N10 C14 105.30 . . . yes
Zn1 N1 C1 127.47 . . . yes
C1 N1 C3 105.37 . . . yes
Zn1 N1 C3 127.08 . . . yes
C1 N2 C2 108.78 . . . yes
C4 N3 C6 105.43 . . . yes
Zn1 N3 C6 125.43 . . . yes
Zn1 N3 C4 129.07 . . . yes
C5 N4 C6 108.27 . . . yes
Zn1 N5 C7 127.25 . . . yes
C7 N5 C9 104.33 . . . yes
Zn1 N5 C9 128.35 . . . yes
C8 N6 C9 108.07 . . . yes
C10 N7 C12 102.55 . . . yes
Zn1 N7 C10 129.23 . . . yes
Zn1 N7 C12 127.59 . . . yes
C10 N8 C11 107.69 . . . yes

loop_
_geom_bond_atom_site_label_1
_geom_bond_atom_site_label_2
_geom_bond_distance
_geom_bond_site_symmetry_1
_geom_bond_site_symmetry_2
_geom_bond_publ_flag
Mo1 O1 2.2367 . . yes
Mo1 O2 1.9492 . . yes
Mo1 O3 1.9519 . . yes
Mo1 O4 2.2896 . . yes
Mo1 O5 1.6994 . . yes
Mo1 O6 1.7127 . . yes
Mo2 O1 2.2190 . . yes
Mo2 O3 1.9235 . . yes
Mo2 O7 1.7126 . . yes
Mo2 O8 1.9267 . . yes
Mo2 O9 1.7042 . . yes
Mo2 O10 2.3682 . . yes
Mo3 O1 1.9390 . . yes
Mo3 O8 2.1545 . . yes
Mo3 O11 1.6808 . . yes
Mo3 O1 2.4717 . 2_666 yes
Mo3 O4 1.9098 . 2_666 yes
Mo3 O10 1.7416 . 2_666 yes
Mo4 O8 2.0950 . . yes
Mo4 O12 1.6933 . . yes
Mo4 O13 1.7151 . . yes
Mo4 N9 2.2236 . . yes
Mo4 O2 1.8813 . 2_666 yes
Mo4 O4 2.2382 . 2_666 yes
Zn1 N3 1.9980 . . yes
Zn1 N5 1.9849 . . yes
Zn1 N1 1.9971 . . yes
Zn1 N7 1.9810 . . yes
O14 H21 0.8000 . . no
O14 H22 0.8000 . . no
O15 H24 0.8000 . . no
O15 H23 0.8000 . . no
O16 H25 0.8000 . . no
N9 C15 1.3798 . . yes
N9 C13 1.3039 . . yes
N10 C13 1.3123 . . yes
N10 C14 1.3430 . . yes
N10 H18 0.8900 . . no
N1 C3 1.3634 . . yes
N1 C1 1.3210 . . yes
N2 C2 1.3214 . . yes
N2 C1 1.3171 . . yes
N3 C6 1.3078 . . yes
N3 C4 1.3819 . . yes
N4 C6 1.3310 . . yes
N4 C5 1.3687 . . yes
N5 C9 1.3276 . . yes
N5 C7 1.3701 . . yes
N6 C8 1.3243 . . yes
N6 C9 1.3198 . . yes
N7 C12 1.3603 . . yes
N7 C10 1.3139 . . yes
N8 C10 1.2940 . . yes
N8 C11 1.3244 . . yes
N2 H2 0.9000 . . no
N4 H6 0.8500 . . no
N6 H10 0.8900 . . no
N8 H14 0.8900 . . no
C14 C15 1.3466 . . no
C13 H17 0.9200 . . no
C14 H19 0.8900 . . no
C15 H20 0.9200 . . no
C2 C3 1.3588 . . no
C4 C5 1.3355 . . no
C7 C8 1.3448 . . no
C11 C12 1.3721 . . no
C1 H1 0.9300 . . no
C2 H3 0.8900 . . no
C3 H4 0.9300 . . no
C4 H5 0.9300 . . no
C5 H7 0.9300 . . no
C6 H8 0.9300 . . no
C7 H9 0.9300 . . no
C8 H11 0.8900 . . no
C9 H12 0.9300 . . no
C10 H13 0.9300 . . no
C11 H15 0.8800 . . no
C12 H16 0.9300 . . no
